data_4080371
loop_
_publ_author_name
'Sohail, Muhammad'
'Bassindale, Alan R.'
'Taylor, Peter G.'
'Korlyukov, Alexander A.'
'Arkhipov, Dmitry E.'
'Male, Louise'
'Coles, Simon J.'
'Hursthouse, Michael B.'

_publ_section_title
;
 Synthesis and Hydrolysis--Condensation Study of Water-Soluble
 Self-Assembled Pentacoordinate Polysilylamides
;
_journal_issue 6
_journal_name_full Organometallics
_journal_page_first 1721
_journal_paper_doi 10.1021/om301137b
_journal_volume 32
_journal_year 2013
_chemical_formula_moiety 'C15 H19 N2 O2 Si +, 0.75 H3 O +, 1.75 Cl -, 0.25 H2 O'
_chemical_formula_sum 'C15 H21.75 Cl1.75 N2 O3 Si'
_chemical_formula_weight 368.22
_chemical_name_systematic
;
 ?
;
_space_group_IT_number 2
_symmetry_cell_setting triclinic
_symmetry_space_group_name_Hall '-P 1'
_symmetry_space_group_name_H-M 'P -1'
_atom_sites_solution_hydrogens geom
_atom_sites_solution_primary direct
_atom_sites_solution_secondary difmap
_audit_creation_method SHELXL-97
_cell_angle_alpha 88.673(12)
_cell_angle_beta 71.708(11)
_cell_angle_gamma 71.435(12)
_cell_formula_units_Z 2
_cell_length_a 7.941(3)
_cell_length_b 10.448(5)
_cell_length_c 12.404(6)
_cell_measurement_reflns_used 2202
_cell_measurement_temperature 120(2)
_cell_measurement_theta_max 25.56
_cell_measurement_theta_min 1.68
_cell_volume 922.9(7)
_computing_cell_refinement 'Rigaku CrystalClear'
_computing_data_collection 'Rigaku CrystalClear'
_computing_data_reduction 'Rigaku CrystalClear'
_computing_molecular_graphics 'Bruker SHELXTL'
_computing_publication_material 'Bruker SHELXTL and local programs'
_computing_structure_refinement 'Bruker SHELXTL'
_computing_structure_solution 'Bruker SHELXTL'
_diffrn_ambient_temperature 120(2)
_diffrn_measured_fraction_theta_full 0.907
_diffrn_measured_fraction_theta_max 0.907
_diffrn_measurement_device_type 'Crystal Logics diffractometer with Rigaku Saturn 724 CCD detector'
_diffrn_measurement_method 'thin-slice \w scans'
_diffrn_radiation_monochromator silicon
_diffrn_radiation_source 'Diamond I19'
_diffrn_radiation_type synchrotron
_diffrn_radiation_wavelength 0.6889
_diffrn_reflns_av_R_equivalents 0.0413
_diffrn_reflns_av_sigmaI/netI 0.0447
_diffrn_reflns_limit_h_max 6
_diffrn_reflns_limit_h_min -9
_diffrn_reflns_limit_k_max 12
_diffrn_reflns_limit_k_min -13
_diffrn_reflns_limit_l_max 12
_diffrn_reflns_limit_l_min -15
_diffrn_reflns_number 8082
_diffrn_reflns_theta_full 25.56
_diffrn_reflns_theta_max 25.56
_diffrn_reflns_theta_min 1.68
_diffrn_standards_decay_% 0
_diffrn_standards_number 0
_exptl_absorpt_coefficient_mu 0.394
_exptl_absorpt_correction_T_max 0.988
_exptl_absorpt_correction_T_min 0.981
_exptl_absorpt_correction_type multi-scan
_exptl_absorpt_process_details CrystalClear
_exptl_crystal_colour colourless
_exptl_crystal_density_diffrn 1.325
_exptl_crystal_density_method 'not measured'
_exptl_crystal_description block
_exptl_crystal_F_000 387
_exptl_crystal_size_max 0.05
_exptl_crystal_size_mid 0.04
_exptl_crystal_size_min 0.03
_refine_diff_density_max 0.694
_refine_diff_density_min -0.522
_refine_diff_density_rms 0.086
_refine_ls_extinction_method none
_refine_ls_goodness_of_fit_ref 1.038
_refine_ls_hydrogen_treatment constr
_refine_ls_matrix_type full
_refine_ls_number_parameters 233
_refine_ls_number_reflns 3438
_refine_ls_number_restraints 25
_refine_ls_restrained_S_all 1.037
_refine_ls_R_factor_all 0.0646
_refine_ls_R_factor_gt 0.0545
_refine_ls_shift/su_max 0.000
_refine_ls_shift/su_mean 0.000
_refine_ls_structure_factor_coef Fsqd
_refine_ls_weighting_details 'calc w=1/[\s^2^(Fo^2^)+(0.0952P)^2^+0.7114P] where P=(Fo^2^+2Fc^2^)/3'
_refine_ls_weighting_scheme calc
_refine_ls_wR_factor_gt 0.1441
_refine_ls_wR_factor_ref 0.1536
_reflns_number_gt 2873
_reflns_number_total 3438
_reflns_threshold_expression I>2\s(I)
_cod_data_source_file om301137b_si_002.cif
_cod_data_source_block ssh0985
_cod_database_code 4080371

loop_
_symmetry_equiv_pos_as_xyz
'x, y, z'
'-x, -y, -z'

loop_
_atom_site_label
_atom_site_type_symbol
_atom_site_fract_x
_atom_site_fract_y
_atom_site_fract_z
_atom_site_U_iso_or_equiv
_atom_site_adp_type
_atom_site_occupancy
_atom_site_symmetry_multiplicity
_atom_site_calc_flag
_atom_site_refinement_flags
Si Si 0.73278(10) 0.38493(6) 0.15305(6) 0.0139(2) Uani 1 1 d .
O1 O 0.4803(3) 0.40383(17) 0.17836(14) 0.0162(4) Uani 1 1 d .
N1 N 0.4379(3) 0.5427(2) 0.32864(17) 0.0142(5) Uani 1 1 d .
C1 C 0.6447(4) 0.4957(2) 0.2916(2) 0.0170(6) Uani 1 1 d .
H1A H 0.6901 0.4431 0.3502 0.020 Uiso 1 1 calc R
H1B H 0.6911 0.5740 0.2797 0.020 Uiso 1 1 calc R
C2 C 0.3624(4) 0.4872(2) 0.2653(2) 0.0140(5) Uani 1 1 d .
C3 C 0.1669(4) 0.5252(3) 0.2962(2) 0.0189(6) Uani 1 1 d .
H3 H 0.1105 0.4868 0.2543 0.023 Uiso 1 1 calc R
C4 C 0.0568(4) 0.6186(3) 0.3879(2) 0.0231(6) Uani 1 1 d .
H4 H -0.0760 0.6450 0.4084 0.028 Uiso 1 1 calc R
C5 C 0.1381(4) 0.6760(3) 0.4523(2) 0.0226(6) Uani 1 1 d .
C6 C 0.3292(4) 0.6354(3) 0.4201(2) 0.0199(6) Uani 1 1 d .
H6 H 0.3878 0.6719 0.4617 0.024 Uiso 1 1 calc R
C7 C 0.0195(5) 0.7807(3) 0.5514(3) 0.0365(8) Uani 1 1 d .
H7A H 0.1013 0.8079 0.5845 0.055 Uiso 1 1 calc R
H7B H -0.0625 0.7423 0.6092 0.055 Uiso 1 1 calc R
H7C H -0.0573 0.8601 0.5247 0.055 Uiso 1 1 calc R
O2 O 0.9784(3) 0.35225(16) 0.15301(15) 0.0172(4) Uani 1 1 d .
N2 N 0.9880(3) 0.1342(2) 0.14388(18) 0.0159(5) Uani 1 1 d .
C8 C 0.7908(4) 0.1938(2) 0.1500(2) 0.0180(6) Uani 1 1 d .
H8A H 0.7084 0.1694 0.2196 0.022 Uiso 1 1 calc R
H8B H 0.7710 0.1593 0.0828 0.022 Uiso 1 1 calc R
C9 C 1.0781(4) 0.2252(2) 0.1456(2) 0.0150(5) Uani 1 1 d .
C10 C 1.2654(4) 0.1774(3) 0.1419(2) 0.0176(6) Uani 1 1 d .
H10 H 1.3315 0.2389 0.1422 0.021 Uiso 1 1 calc R
C11 C 1.3534(4) 0.0393(3) 0.1376(2) 0.0207(6) Uani 1 1 d .
H11 H 1.4810 0.0060 0.1348 0.025 Uiso 1 1 calc R
C12 C 1.2571(4) -0.0528(3) 0.1375(2) 0.0213(6) Uani 1 1 d .
C13 C 1.0746(4) -0.0028(2) 0.1405(2) 0.0195(6) Uani 1 1 d .
H13 H 1.0070 -0.0632 0.1402 0.023 Uiso 1 1 calc R
C14 C 1.3507(5) -0.2043(3) 0.1350(3) 0.0309(7) Uani 1 1 d .
H14A H 1.2559 -0.2495 0.1499 0.046 Uiso 1 1 calc R
H14B H 1.4123 -0.2229 0.1935 0.046 Uiso 1 1 calc R
H14C H 1.4445 -0.2382 0.0599 0.046 Uiso 1 1 calc R
C15 C 0.7693(4) 0.4669(3) 0.0172(2) 0.0197(6) Uani 1 1 d .
H15A H 0.7953 0.5507 0.0274 0.030 Uiso 1 1 calc R
H15B H 0.6560 0.4882 -0.0050 0.030 Uiso 1 1 calc R
H15C H 0.8759 0.4052 -0.0424 0.030 Uiso 1 1 calc R
Cl1 Cl 0.54508(11) 0.78553(7) 0.56898(6) 0.0266(2) Uani 1 1 d .
Cl2 Cl 0.78533(15) 0.80101(9) 0.17260(9) 0.0306(4) Uani 0.740(4) 1 d P
O3 O 0.4937(6) 0.9299(4) 0.3667(3) 0.0435(12) Uani 0.679(7) 1 d PU
O3A O 0.708(3) 0.9322(16) 0.3871(15) 0.042(3) Uani 0.141(6) 1 d PU
O3B O 0.643(3) 0.9001(14) 0.3104(14) 0.048(2) Uani 0.182(6) 1 d PU

loop_
_atom_site_aniso_label
_atom_site_aniso_U_11
_atom_site_aniso_U_22
_atom_site_aniso_U_33
_atom_site_aniso_U_23
_atom_site_aniso_U_13
_atom_site_aniso_U_12
Si 0.0173(5) 0.0083(3) 0.0169(4) 0.0018(2) -0.0065(3) -0.0043(3)
O1 0.0171(11) 0.0143(8) 0.0164(9) -0.0007(7) -0.0046(7) -0.0047(7)
N1 0.0168(13) 0.0101(9) 0.0160(10) 0.0021(8) -0.0057(9) -0.0046(8)
C1 0.0186(15) 0.0141(12) 0.0189(12) -0.0006(9) -0.0071(11) -0.0051(10)
C2 0.0182(15) 0.0097(11) 0.0154(11) 0.0046(9) -0.0056(10) -0.0065(10)
C3 0.0215(17) 0.0174(12) 0.0207(13) 0.0015(10) -0.0079(11) -0.0090(11)
C4 0.0181(16) 0.0229(13) 0.0250(14) -0.0012(11) -0.0044(12) -0.0048(11)
C5 0.0265(18) 0.0191(13) 0.0180(13) -0.0023(10) -0.0023(11) -0.0062(11)
C6 0.0268(18) 0.0165(12) 0.0174(12) 0.0003(10) -0.0065(11) -0.0091(11)
C7 0.032(2) 0.0377(18) 0.0308(16) -0.0154(14) -0.0032(14) -0.0051(14)
O2 0.0203(11) 0.0075(8) 0.0239(9) 0.0030(7) -0.0082(8) -0.0037(7)
N2 0.0192(13) 0.0093(10) 0.0195(10) 0.0012(8) -0.0061(9) -0.0050(8)
C8 0.0189(15) 0.0126(12) 0.0251(13) 0.0023(10) -0.0080(11) -0.0077(10)
C9 0.0194(15) 0.0116(11) 0.0136(11) 0.0019(9) -0.0048(10) -0.0054(10)
C10 0.0212(16) 0.0143(12) 0.0203(12) 0.0038(9) -0.0076(11) -0.0089(10)
C11 0.0170(16) 0.0179(13) 0.0228(13) 0.0021(10) -0.0066(11) 0.0003(10)
C12 0.0253(17) 0.0103(12) 0.0240(13) 0.0026(10) -0.0072(12) -0.0010(11)
C13 0.0274(17) 0.0093(11) 0.0211(13) 0.0009(9) -0.0053(11) -0.0077(10)
C14 0.0318(19) 0.0126(13) 0.0453(18) 0.0063(12) -0.0144(15) -0.0017(12)
C15 0.0224(16) 0.0170(12) 0.0218(13) 0.0039(10) -0.0091(11) -0.0073(11)
Cl1 0.0339(5) 0.0237(4) 0.0259(4) 0.0054(3) -0.0109(3) -0.0132(3)
Cl2 0.0314(7) 0.0193(5) 0.0438(7) -0.0001(4) -0.0146(5) -0.0091(4)
O3 0.050(3) 0.037(2) 0.056(2) 0.0222(17) -0.028(2) -0.0212(18)
O3A 0.057(6) 0.024(5) 0.050(6) 0.010(5) -0.025(5) -0.013(5)
O3B 0.060(5) 0.031(4) 0.053(4) 0.013(4) -0.025(4) -0.008(4)

loop_
_atom_type_symbol
_atom_type_description
_atom_type_scat_dispersion_real
_atom_type_scat_dispersion_imag
_atom_type_scat_source
C C 0.0033 0.0016 'International Tables Vol C Tables 4.2.6.8 and 6.1.1.4'
H H 0.0000 0.0000 'International Tables Vol C Tables 4.2.6.8 and 6.1.1.4'
N N 0.0061 0.0033 'International Tables Vol C Tables 4.2.6.8 and 6.1.1.4'
O O 0.0106 0.0060 'International Tables Vol C Tables 4.2.6.8 and 6.1.1.4'
Si Si 0.0817 0.0704 'International Tables Vol C Tables 4.2.6.8 and 6.1.1.4'
Cl Cl 0.1484 0.1585 'International Tables Vol C Tables 4.2.6.8 and 6.1.1.4'

loop_
_geom_angle_atom_site_label_1
_geom_angle_atom_site_label_2
_geom_angle_atom_site_label_3
_geom_angle
O1 Si C1 85.90(10)
O1 Si O2 169.64(9)
O1 Si C8 89.54(10)
O1 Si C15 96.33(11)
C1 Si O2 88.82(10)
C1 Si C8 121.94(12)
C1 Si C15 118.41(12)
O2 Si C8 85.70(10)
O2 Si C15 94.02(11)
C8 Si C15 119.62(12)
Si O1 C2 114.60(16)
C1 N1 C2 115.1(2)
C1 N1 C6 122.6(2)
C2 N1 C6 122.3(2)
Si C1 N1 107.42(16)
O1 C2 N1 116.4(2)
O1 C2 C3 125.1(2)
N1 C2 C3 118.5(2)
C2 C3 C4 119.5(2)
C3 C4 C5 121.1(3)
C4 C5 C6 117.6(2)
C4 C5 C7 121.8(3)
C6 C5 C7 120.6(3)
N1 C6 C5 121.0(2)
Si O2 C9 115.12(17)
C8 N2 C9 115.1(2)
C8 N2 C13 122.7(2)
C9 N2 C13 122.1(2)
Si C8 N2 107.88(17)
O2 C9 N2 116.1(2)
O2 C9 C10 124.9(2)
N2 C9 C10 119.0(2)
C9 C10 C11 119.0(2)
C10 C11 C12 121.1(3)
C11 C12 C13 118.4(2)
C11 C12 C14 121.7(3)
C13 C12 C14 119.9(3)
N2 C13 C12 120.3(2)

loop_
_geom_bond_atom_site_label_1
_geom_bond_atom_site_label_2
_geom_bond_distance
Si O1 1.874(2)
Si C1 1.898(3)
Si O2 1.870(2)
Si C8 1.899(3)
Si C15 1.855(3)
O1 C2 1.300(3)
N1 C1 1.474(4)
N1 C2 1.360(3)
N1 C6 1.368(3)
C2 C3 1.398(4)
C3 C4 1.376(4)
C4 C5 1.416(4)
C5 C6 1.364(4)
C5 C7 1.508(4)
O2 C9 1.299(3)
N2 C8 1.467(4)
N2 C9 1.364(3)
N2 C13 1.372(3)
C9 C10 1.396(4)
C10 C11 1.383(4)
C11 C12 1.407(4)
C12 C13 1.364(4)
C12 C14 1.515(4)

loop_
_geom_torsion_atom_site_label_1
_geom_torsion_atom_site_label_2
_geom_torsion_atom_site_label_3
_geom_torsion_atom_site_label_4
_geom_torsion
C15 Si O1 C2 -112.29(18)
O2 Si O1 C2 65.5(5)
C1 Si O1 C2 5.87(17)
C8 Si O1 C2 127.95(17)
C2 N1 C1 Si 6.5(2)
C6 N1 C1 Si -173.56(18)
C15 Si C1 N1 88.56(19)
O2 Si C1 N1 -177.50(16)
O1 Si C1 N1 -6.42(15)
C8 Si C1 N1 -93.32(18)
Si O1 C2 N1 -3.4(3)
Si O1 C2 C3 175.20(19)
C6 N1 C2 O1 177.8(2)
C1 N1 C2 O1 -2.3(3)
C6 N1 C2 C3 -0.9(3)
C1 N1 C2 C3 179.0(2)
O1 C2 C3 C4 -177.5(2)
N1 C2 C3 C4 1.1(4)
C2 C3 C4 C5 -0.6(4)
C3 C4 C5 C6 0.0(4)
C3 C4 C5 C7 178.6(3)
C4 C5 C6 N1 0.2(4)
C7 C5 C6 N1 -178.5(3)
C2 N1 C6 C5 0.3(4)
C1 N1 C6 C5 -179.6(2)
C15 Si O2 C9 -116.31(18)
O1 Si O2 C9 65.9(5)
C1 Si O2 C9 125.29(18)
C8 Si O2 C9 3.14(18)
C9 N2 C8 Si 2.0(3)
C13 N2 C8 Si 179.93(19)
C15 Si C8 N2 89.5(2)
O2 Si C8 N2 -2.65(17)
O1 Si C8 N2 -173.45(17)
C1 Si C8 N2 -88.6(2)
Si O2 C9 N2 -2.7(3)
Si O2 C9 C10 178.68(19)
C13 N2 C9 O2 -177.6(2)
C8 N2 C9 O2 0.4(3)
C13 N2 C9 C10 1.1(4)
C8 N2 C9 C10 179.1(2)
O2 C9 C10 C11 177.9(2)
N2 C9 C10 C11 -0.6(4)
C9 C10 C11 C12 -0.2(4)
C10 C11 C12 C13 0.7(4)
C10 C11 C12 C14 -178.9(3)
C11 C12 C13 N2 -0.2(4)
C14 C12 C13 N2 179.4(2)
C9 N2 C13 C12 -0.7(4)
C8 N2 C13 C12 -178.5(2)
